data_7219881
loop_
_publ_author_name
'Ferreira da Silva, J. L.'
'Harjivan, Shrika G.'
'Ferreira, Andr\'e P.'
'Shimizu, Karina'
'Matilde Marques, M.'
'Duarte, M. Teresa'

_publ_section_title
;
 Effect of substituents in the molecular and supramolecular architectures
 of 1-ferrocenyl-2-(aryl)thioethanones
;
_journal_issue 16
_journal_name_full CrystEngComm
_journal_page_first 3089
_journal_paper_doi 10.1039/C5CE00149H
_journal_volume 17
_journal_year 2015
_chemical_formula_moiety 'C19 H18 Fe O2 S'
_chemical_formula_sum 'C19 H18 Fe O2 S'
_chemical_formula_weight 366.24
_chemical_melting_point 350
_chemical_name_systematic
;
 1-Ferrocenyl-2-[4-(methoxyphenyl)thio]ethanone
;
_space_group_IT_number 2
_symmetry_cell_setting triclinic
_symmetry_space_group_name_Hall '-P 1'
_symmetry_space_group_name_H-M 'P -1'
_atom_sites_solution_hydrogens geom
_atom_sites_solution_primary direct
_atom_sites_solution_secondary difmap
_audit_creation_method SHELXL-97
_audit_update_record
;
2015-01-20 deposited with the CCDC.
2015-03-11 downloaded from the CCDC.
;
_cell_angle_alpha 112.724(5)
_cell_angle_beta 94.083(8)
_cell_angle_gamma 94.391(10)
_cell_formula_units_Z 2
_cell_length_a 5.706(3)
_cell_length_b 11.339(5)
_cell_length_c 13.634(5)
_cell_measurement_reflns_used 4047
_cell_measurement_temperature 150(2)
_cell_measurement_theta_max 28.42
_cell_measurement_theta_min 3
_cell_volume 806.4(6)
_computing_structure_refinement 'SHELXL-97 (Sheldrick, 1997)'
_diffrn_ambient_temperature 150(2)
_diffrn_measured_fraction_theta_full 0.992
_diffrn_measured_fraction_theta_max 0.992
_diffrn_radiation_monochromator graphite
_diffrn_radiation_source 'fine-focus sealed tube'
_diffrn_radiation_type MoK\a
_diffrn_radiation_wavelength 0.71069
_diffrn_reflns_av_R_equivalents 0.0329
_diffrn_reflns_av_sigmaI/netI 0.0351
_diffrn_reflns_limit_h_max 7
_diffrn_reflns_limit_h_min -7
_diffrn_reflns_limit_k_max 15
_diffrn_reflns_limit_k_min -15
_diffrn_reflns_limit_l_max 18
_diffrn_reflns_limit_l_min -18
_diffrn_reflns_number 12012
_diffrn_reflns_theta_full 28.42
_diffrn_reflns_theta_max 28.42
_diffrn_reflns_theta_min 3.00
_exptl_absorpt_coefficient_mu 1.071
_exptl_absorpt_correction_T_max 0.6740
_exptl_absorpt_correction_T_min 0.5659
_exptl_absorpt_correction_type multi-scan
_exptl_absorpt_process_details SADABS
_exptl_crystal_colour orange
_exptl_crystal_density_diffrn 1.508
_exptl_crystal_density_method 'not measured'
_exptl_crystal_description prism
_exptl_crystal_F_000 380
_exptl_crystal_recrystallization_method 'Re-crystallisation from solvent: Diethyl ether'
_exptl_crystal_size_max 0.60
_exptl_crystal_size_mid 0.40
_exptl_crystal_size_min 0.40
_refine_diff_density_max 0.328
_refine_diff_density_min -0.252
_refine_diff_density_rms 0.055
_refine_ls_extinction_method none
_refine_ls_goodness_of_fit_ref 1.029
_refine_ls_hydrogen_treatment mixed
_refine_ls_matrix_type full
_refine_ls_number_parameters 220
_refine_ls_number_reflns 4047
_refine_ls_number_restraints 0
_refine_ls_restrained_S_all 1.029
_refine_ls_R_factor_all 0.0336
_refine_ls_R_factor_gt 0.0281
_refine_ls_shift/su_max 0.003
_refine_ls_shift/su_mean 0.000
_refine_ls_structure_factor_coef Fsqd
_refine_ls_weighting_details 'calc w=1/[\s^2^(Fo^2^)+(0.0328P)^2^+0.2184P] where P=(Fo^2^+2Fc^2^)/3'
_refine_ls_weighting_scheme calc
_refine_ls_wR_factor_gt 0.0679
_refine_ls_wR_factor_ref 0.0708
_reflns_number_gt 3585
_reflns_number_total 4047
_reflns_threshold_expression >2sigma(I)
_cod_data_source_file c5ce00149h2.cif
_cod_data_source_block CompoundIII
_cod_depositor_comments
;
The following automatic conversions were performed:

'_symmetry_cell_setting' value 'Triclinic' changed to 'triclinic'
according to
/usr/data/users/saulius/crontab/automatic-downloads/rss-feeds/RSC/lib/dictionaries/cif_core.dic
dictionary named 'cif_core.dic' version 2.4.2 from 2011-04-26.

Automatic conversion script
Id: cif_fix_values 3105 2015-03-04 15:46:00Z robertas 

 Adding full bibliography for 7219879--7219885.cif.
;
_cod_original_sg_symbol_H-M P-1
_cod_database_code 7219881

loop_
_symmetry_equiv_pos_as_xyz
'x, y, z'
'-x, -y, -z'

loop_
_atom_site_label
_atom_site_type_symbol
_atom_site_fract_x
_atom_site_fract_y
_atom_site_fract_z
_atom_site_U_iso_or_equiv
_atom_site_adp_type
_atom_site_occupancy
_atom_site_symmetry_multiplicity
_atom_site_calc_flag
_atom_site_refinement_flags
Fe1 Fe 0.33306(3) 0.426003(19) 0.204007(15) 0.01783(7) Uani 1 1 d .
S1 S 0.26599(8) -0.01944(4) -0.15307(3) 0.03004(10) Uani 1 1 d .
O1 O 0.68105(19) 0.17874(10) -0.00349(9) 0.0276(2) Uani 1 1 d .
O2 O -0.0294(3) 0.22291(12) -0.44918(10) 0.0421(3) Uani 1 1 d .
C16 C 0.0559(3) 0.16876(14) -0.38267(12) 0.0289(3) Uani 1 1 d .
C10 C 0.2094(3) 0.39141(13) 0.05115(11) 0.0193(3) Uani 1 1 d .
H10 H 0.0635 0.3427 0.0149 0.023 Uiso 1 1 calc R
C14 C 0.3239(3) 0.05489(16) -0.31895(13) 0.0308(4) Uani 1 1 d .
H14 H 0.4641 0.0135 -0.3253 0.037 Uiso 1 1 calc R
C18 C -0.0143(3) 0.12487(15) -0.22706(12) 0.0248(3) Uani 1 1 d .
H18 H -0.1089 0.1306 -0.1711 0.030 Uiso 1 1 calc R
C9 C 0.2460(3) 0.52591(14) 0.11138(11) 0.0225(3) Uani 1 1 d .
H9 H 0.1288 0.5835 0.1219 0.027 Uiso 1 1 calc R
C6 C 0.4327(2) 0.34198(13) 0.05471(10) 0.0178(3) Uani 1 1 d .
C12 C 0.2715(3) 0.10382(14) -0.02024(12) 0.0218(3) Uani 1 1 d .
H12A H 0.1230 0.1446 -0.0152 0.026 Uiso 1 1 calc R
H12B H 0.2780 0.0632 0.0323 0.026 Uiso 1 1 calc R
C11 C 0.4805(2) 0.20732(13) 0.00876(10) 0.0187(3) Uani 1 1 d .
C13 C 0.1895(3) 0.06241(14) -0.23619(12) 0.0236(3) Uani 1 1 d .
C5 C 0.0822(3) 0.33604(15) 0.25840(12) 0.0251(3) Uani 1 1 d .
H5 H -0.0590 0.2859 0.2178 0.030 Uiso 1 1 calc R
C8 C 0.4887(3) 0.56026(14) 0.15366(12) 0.0238(3) Uani 1 1 d .
H8 H 0.5604 0.6445 0.1977 0.029 Uiso 1 1 calc R
C17 C -0.0793(3) 0.17840(15) -0.29897(12) 0.0270(3) Uani 1 1 d .
H17 H -0.2168 0.2220 -0.2914 0.032 Uiso 1 1 calc R
C15 C 0.2579(3) 0.10664(16) -0.39278(13) 0.0331(4) Uani 1 1 d .
H15 H 0.3505 0.0994 -0.4496 0.040 Uiso 1 1 calc R
C7 C 0.6043(3) 0.44777(14) 0.11890(11) 0.0206(3) Uani 1 1 d .
H7 H 0.7671 0.4431 0.1352 0.025 Uiso 1 1 calc R
C4 C 0.1083(3) 0.46980(15) 0.32036(12) 0.0268(3) Uani 1 1 d .
H4 H -0.0126 0.5250 0.3288 0.032 Uiso 1 1 calc R
C19 C 0.1003(5) 0.2181(2) -0.53579(16) 0.0525(6) Uani 1 1 d .
C1 C 0.3023(3) 0.28972(18) 0.26725(14) 0.0355(4) Uani 1 1 d .
H1 H 0.3357 0.2032 0.2339 0.043 Uiso 1 1 calc R
C2 C 0.4652(3) 0.3970(2) 0.33558(14) 0.0443(5) Uani 1 1 d .
H2 H 0.6268 0.3943 0.3559 0.053 Uiso 1 1 calc R
C3 C 0.3445(3) 0.5073(2) 0.36759(13) 0.0377(4) Uani 1 1 d .
H3 H 0.4106 0.5922 0.4130 0.045 Uiso 1 1 calc R
H19B H 0.115(4) 0.132(2) -0.5834(18) 0.047(6) Uiso 1 1 d .
H19C H 0.266(5) 0.257(3) -0.507(2) 0.070(8) Uiso 1 1 d .
H19A H 0.020(5) 0.263(3) -0.574(2) 0.076(9) Uiso 1 1 d .

loop_
_atom_site_aniso_label
_atom_site_aniso_U_11
_atom_site_aniso_U_22
_atom_site_aniso_U_33
_atom_site_aniso_U_23
_atom_site_aniso_U_13
_atom_site_aniso_U_12
Fe1 0.01420(11) 0.02310(11) 0.01679(10) 0.00864(8) 0.00228(7) 0.00089(7)
S1 0.0348(2) 0.01776(18) 0.0316(2) 0.00426(15) -0.00534(16) 0.00545(15)
O1 0.0185(5) 0.0278(6) 0.0352(6) 0.0098(5) 0.0059(4) 0.0063(4)
O2 0.0714(10) 0.0324(7) 0.0259(6) 0.0142(5) 0.0084(6) 0.0082(6)
C16 0.0411(10) 0.0202(7) 0.0206(7) 0.0039(6) 0.0030(6) -0.0027(6)
C10 0.0178(7) 0.0229(7) 0.0191(6) 0.0105(5) 0.0012(5) 0.0031(5)
C14 0.0214(8) 0.0288(8) 0.0332(8) 0.0022(6) 0.0057(6) 0.0028(6)
C18 0.0237(7) 0.0272(7) 0.0208(6) 0.0061(6) 0.0046(5) 0.0036(6)
C9 0.0238(7) 0.0225(7) 0.0238(7) 0.0115(6) 0.0036(6) 0.0047(5)
C6 0.0164(6) 0.0223(7) 0.0170(6) 0.0103(5) 0.0030(5) 0.0014(5)
C12 0.0193(7) 0.0202(7) 0.0254(7) 0.0087(5) 0.0010(5) 0.0020(5)
C11 0.0175(7) 0.0228(7) 0.0167(6) 0.0087(5) 0.0015(5) 0.0029(5)
C13 0.0227(7) 0.0187(7) 0.0227(7) 0.0022(5) -0.0018(5) -0.0003(5)
C5 0.0260(8) 0.0268(7) 0.0242(7) 0.0124(6) 0.0067(6) -0.0027(6)
C8 0.0249(8) 0.0219(7) 0.0239(7) 0.0088(6) 0.0044(6) -0.0023(6)
C17 0.0293(8) 0.0256(8) 0.0236(7) 0.0060(6) 0.0038(6) 0.0071(6)
C15 0.0348(9) 0.0320(9) 0.0259(7) 0.0042(6) 0.0117(7) -0.0033(7)
C7 0.0163(7) 0.0249(7) 0.0209(6) 0.0097(5) 0.0036(5) -0.0014(5)
C4 0.0283(8) 0.0286(8) 0.0237(7) 0.0089(6) 0.0109(6) 0.0044(6)
C19 0.0767(17) 0.0488(13) 0.0283(9) 0.0167(9) 0.0033(10) -0.0194(12)
C1 0.0454(11) 0.0451(10) 0.0351(8) 0.0304(8) 0.0220(8) 0.0229(8)
C2 0.0227(8) 0.0943(16) 0.0343(9) 0.0444(10) 0.0047(7) 0.0105(9)
C3 0.0363(10) 0.0515(11) 0.0178(7) 0.0093(7) 0.0006(6) -0.0134(8)

loop_
_atom_type_symbol
_atom_type_description
_atom_type_scat_dispersion_real
_atom_type_scat_dispersion_imag
_atom_type_scat_source
C C 0.0033 0.0016 'International Tables Vol C Tables 4.2.6.8 and 6.1.1.4'
H H 0.0000 0.0000 'International Tables Vol C Tables 4.2.6.8 and 6.1.1.4'
O O 0.0106 0.0060 'International Tables Vol C Tables 4.2.6.8 and 6.1.1.4'
S S 0.1246 0.1234 'International Tables Vol C Tables 4.2.6.8 and 6.1.1.4'
Fe Fe 0.3463 0.8444 'International Tables Vol C Tables 4.2.6.8 and 6.1.1.4'

loop_
_geom_angle_atom_site_label_1
_geom_angle_atom_site_label_2
_geom_angle_atom_site_label_3
_geom_angle
C10 Fe1 C6 41.44(6)
C10 Fe1 C5 105.69(7)
C6 Fe1 C5 121.76(6)
C10 Fe1 C1 122.94(7)
C6 Fe1 C1 108.07(7)
C5 Fe1 C1 40.52(7)
C10 Fe1 C4 120.05(7)
C6 Fe1 C4 156.91(6)
C5 Fe1 C4 40.46(6)
C1 Fe1 C4 68.07(7)
C10 Fe1 C2 161.01(8)
C6 Fe1 C2 125.27(8)
C5 Fe1 C2 68.14(7)
C1 Fe1 C2 40.85(8)
C4 Fe1 C2 67.70(8)
C10 Fe1 C3 156.04(8)
C6 Fe1 C3 161.52(7)
C5 Fe1 C3 68.01(7)
C1 Fe1 C3 68.21(8)
C4 Fe1 C3 40.26(7)
C2 Fe1 C3 40.17(9)
C10 Fe1 C7 69.14(6)
C6 Fe1 C7 41.03(5)
C5 Fe1 C7 158.98(6)
C1 Fe1 C7 124.09(7)
C4 Fe1 C7 159.87(6)
C2 Fe1 C7 109.80(7)
C3 Fe1 C7 124.87(7)
C10 Fe1 C9 40.55(6)
C6 Fe1 C9 68.52(6)
C5 Fe1 C9 122.01(7)
C1 Fe1 C9 158.70(7)
C4 Fe1 C9 106.36(7)
C2 Fe1 C9 158.01(8)
C3 Fe1 C9 121.70(8)
C7 Fe1 C9 68.06(7)
C10 Fe1 C8 68.50(6)
C6 Fe1 C8 68.29(6)
C5 Fe1 C8 158.70(7)
C1 Fe1 C8 159.66(7)
C4 Fe1 C8 123.31(7)
C2 Fe1 C8 123.71(8)
C3 Fe1 C8 108.51(7)
C7 Fe1 C8 40.08(6)
C9 Fe1 C8 40.47(6)
C13 S1 C12 102.69(8)
C16 O2 C19 117.98(18)
O2 C16 C15 125.52(15)
O2 C16 C17 114.72(16)
C15 C16 C17 119.76(16)
C9 C10 C6 107.60(12)
C9 C10 Fe1 70.79(8)
C6 C10 Fe1 69.39(8)
C9 C10 H10 126.2
C6 C10 H10 126.2
Fe1 C10 H10 125.2
C13 C14 C15 121.41(16)
C13 C14 H14 119.3
C15 C14 H14 119.3
C17 C18 C13 120.34(14)
C17 C18 H18 119.8
C13 C18 H18 119.8
C10 C9 C8 108.38(13)
C10 C9 Fe1 68.66(9)
C8 C9 Fe1 70.11(9)
C10 C9 H9 125.8
C8 C9 H9 125.8
Fe1 C9 H9 127.0
C7 C6 C10 107.75(13)
C7 C6 C11 124.55(13)
C10 C6 C11 127.57(13)
C7 C6 Fe1 70.37(8)
C10 C6 Fe1 69.17(8)
C11 C6 Fe1 122.64(9)
C11 C12 S1 112.99(10)
C11 C12 H12A 109.0
S1 C12 H12A 109.0
C11 C12 H12B 109.0
S1 C12 H12B 109.0
H12A C12 H12B 107.8
O1 C11 C6 121.38(13)
O1 C11 C12 120.91(13)
C6 C11 C12 117.69(13)
C14 C13 C18 118.67(15)
C14 C13 S1 119.23(13)
C18 C13 S1 121.86(12)
C4 C5 C1 108.22(15)
C4 C5 Fe1 70.10(9)
C1 C5 Fe1 69.93(10)
C4 C5 H5 125.9
C1 C5 H5 125.9
Fe1 C5 H5 125.7
C7 C8 C9 108.36(13)
C7 C8 Fe1 69.56(9)
C9 C8 Fe1 69.42(8)
C7 C8 H8 125.8
C9 C8 H8 125.8
Fe1 C8 H8 126.8
C18 C17 C16 120.41(16)
C18 C17 H17 119.8
C16 C17 H17 119.8
C16 C15 C14 119.39(15)
C16 C15 H15 120.3
C14 C15 H15 120.3
C8 C7 C6 107.90(13)
C8 C7 Fe1 70.36(9)
C6 C7 Fe1 68.60(8)
C8 C7 H7 126.0
C6 C7 H7 126.0
Fe1 C7 H7 126.6
C3 C4 C5 108.27(16)
C3 C4 Fe1 70.08(10)
C5 C4 Fe1 69.44(8)
C3 C4 H4 125.9
C5 C4 H4 125.9
Fe1 C4 H4 126.2
O2 C19 H19B 112.3(13)
O2 C19 H19C 109.1(15)
H19B C19 H19C 105(2)
O2 C19 H19A 107.7(18)
H19B C19 H19A 111(2)
H19C C19 H19A 112(2)
C5 C1 C2 107.38(16)
C5 C1 Fe1 69.55(9)
C2 C1 Fe1 69.80(11)
C5 C1 H1 126.3
C2 C1 H1 126.3
Fe1 C1 H1 125.9
C3 C2 C1 108.09(16)
C3 C2 Fe1 70.04(10)
C1 C2 Fe1 69.34(10)
C3 C2 H2 126.0
C1 C2 H2 126.0
Fe1 C2 H2 126.2
C2 C3 C4 108.04(16)
C2 C3 Fe1 69.79(10)
C4 C3 Fe1 69.66(9)
C2 C3 H3 126.0
C4 C3 H3 126.0
Fe1 C3 H3 126.2

loop_
_geom_bond_atom_site_label_1
_geom_bond_atom_site_label_2
_geom_bond_distance
Fe1 C10 2.0278(15)
Fe1 C6 2.0307(15)
Fe1 C5 2.0376(16)
Fe1 C1 2.0425(18)
Fe1 C4 2.0463(16)
Fe1 C2 2.0486(18)
Fe1 C3 2.0519(17)
Fe1 C7 2.0544(15)
Fe1 C9 2.0559(16)
Fe1 C8 2.0650(16)
S1 C13 1.7721(17)
S1 C12 1.8066(16)
O1 C11 1.2182(19)
O2 C16 1.360(2)
O2 C19 1.423(3)
C16 C15 1.384(3)
C16 C17 1.397(2)
C10 C9 1.415(2)
C10 C6 1.436(2)
C10 H10 0.9500
C14 C13 1.389(2)
C14 C15 1.391(3)
C14 H14 0.9500
C18 C17 1.382(2)
C18 C13 1.396(2)
C18 H18 0.9500
C9 C8 1.425(2)
C9 H9 0.9500
C6 C7 1.4319(19)
C6 C11 1.465(2)
C12 C11 1.522(2)
C12 H12A 0.9900
C12 H12B 0.9900
C5 C4 1.412(2)
C5 C1 1.413(3)
C5 H5 0.9500
C8 C7 1.412(2)
C8 H8 0.9500
C17 H17 0.9500
C15 H15 0.9500
C7 H7 0.9500
C4 C3 1.410(3)
C4 H4 0.9500
C19 H19B 0.96(2)
C19 H19C 0.99(3)
C19 H19A 0.97(3)
C1 C2 1.428(3)
C1 H1 0.9500
C2 C3 1.408(3)
C2 H2 0.9500
C3 H3 0.9500

loop_
_geom_torsion_atom_site_label_1
_geom_torsion_atom_site_label_2
_geom_torsion_atom_site_label_3
_geom_torsion_atom_site_label_4
_geom_torsion
C19 O2 C16 C15 -1.2(2)
C19 O2 C16 C17 179.36(15)
C6 Fe1 C10 C9 -118.24(12)
C5 Fe1 C10 C9 121.23(9)
C1 Fe1 C10 C9 161.87(9)
C4 Fe1 C10 C9 79.87(10)
C2 Fe1 C10 C9 -170.62(18)
C3 Fe1 C10 C9 50.22(19)
C7 Fe1 C10 C9 -80.24(9)
C8 Fe1 C10 C9 -37.12(9)
C5 Fe1 C10 C6 -120.53(9)
C1 Fe1 C10 C6 -79.89(10)
C4 Fe1 C10 C6 -161.89(8)
C2 Fe1 C10 C6 -52.4(2)
C3 Fe1 C10 C6 168.46(14)
C7 Fe1 C10 C6 37.99(8)
C9 Fe1 C10 C6 118.24(12)
C8 Fe1 C10 C6 81.11(9)
C6 C10 C9 C8 -0.88(16)
Fe1 C10 C9 C8 59.02(10)
C6 C10 C9 Fe1 -59.90(9)
C6 Fe1 C9 C10 38.80(8)
C5 Fe1 C9 C10 -76.11(10)
C1 Fe1 C9 C10 -46.0(2)
C4 Fe1 C9 C10 -117.38(9)
C2 Fe1 C9 C10 171.85(16)
C3 Fe1 C9 C10 -158.48(9)
C7 Fe1 C9 C10 83.12(9)
C8 Fe1 C9 C10 120.10(12)
C10 Fe1 C9 C8 -120.10(12)
C6 Fe1 C9 C8 -81.30(9)
C5 Fe1 C9 C8 163.79(9)
C1 Fe1 C9 C8 -166.05(16)
C4 Fe1 C9 C8 122.53(9)
C2 Fe1 C9 C8 51.8(2)
C3 Fe1 C9 C8 81.43(11)
C7 Fe1 C9 C8 -36.98(9)
C9 C10 C6 C7 0.73(15)
Fe1 C10 C6 C7 -60.06(9)
C9 C10 C6 C11 176.60(13)
Fe1 C10 C6 C11 115.81(14)
C9 C10 C6 Fe1 60.79(10)
C10 Fe1 C6 C7 118.81(12)
C5 Fe1 C6 C7 -163.94(9)
C1 Fe1 C6 C7 -121.54(10)
C4 Fe1 C6 C7 162.13(15)
C2 Fe1 C6 C7 -79.59(12)
C3 Fe1 C6 C7 -46.3(2)
C9 Fe1 C6 C7 80.83(10)
C8 Fe1 C6 C7 37.15(9)
C5 Fe1 C6 C10 77.25(10)
C1 Fe1 C6 C10 119.65(9)
C4 Fe1 C6 C10 43.32(19)
C2 Fe1 C6 C10 161.60(10)
C3 Fe1 C6 C10 -165.1(2)
C7 Fe1 C6 C10 -118.81(12)
C9 Fe1 C6 C10 -37.98(8)
C8 Fe1 C6 C10 -81.66(9)
C10 Fe1 C6 C11 -122.07(15)
C5 Fe1 C6 C11 -44.82(14)
C1 Fe1 C6 C11 -2.42(14)
C4 Fe1 C6 C11 -78.8(2)
C2 Fe1 C6 C11 39.53(15)
C3 Fe1 C6 C11 72.8(2)
C7 Fe1 C6 C11 119.12(15)
C9 Fe1 C6 C11 -160.05(13)
C8 Fe1 C6 C11 156.27(13)
C13 S1 C12 C11 -71.04(12)
C7 C6 C11 O1 -20.8(2)
C10 C6 C11 O1 164.00(14)
Fe1 C6 C11 O1 -108.30(14)
C7 C6 C11 C12 157.44(13)
C10 C6 C11 C12 -17.8(2)
Fe1 C6 C11 C12 69.93(15)
S1 C12 C11 O1 -50.18(17)
S1 C12 C11 C6 131.58(11)
C15 C14 C13 C18 -0.8(2)
C15 C14 C13 S1 173.59(12)
C17 C18 C13 C14 -0.3(2)
C17 C18 C13 S1 -174.50(11)
C12 S1 C13 C14 130.22(12)
C12 S1 C13 C18 -55.59(13)
C10 Fe1 C5 C4 -118.18(10)
C6 Fe1 C5 C4 -160.28(9)
C1 Fe1 C5 C4 119.09(14)
C2 Fe1 C5 C4 80.81(12)
C3 Fe1 C5 C4 37.35(11)
C7 Fe1 C5 C4 169.29(15)
C9 Fe1 C5 C4 -77.22(11)
C8 Fe1 C5 C4 -47.3(2)
C10 Fe1 C5 C1 122.72(11)
C6 Fe1 C5 C1 80.62(12)
C4 Fe1 C5 C1 -119.09(14)
C2 Fe1 C5 C1 -38.28(11)
C3 Fe1 C5 C1 -81.74(12)
C7 Fe1 C5 C1 50.2(2)
C9 Fe1 C5 C1 163.68(10)
C8 Fe1 C5 C1 -166.39(16)
C10 C9 C8 C7 0.70(16)
Fe1 C9 C8 C7 58.82(10)
C10 C9 C8 Fe1 -58.12(10)
C10 Fe1 C8 C7 -82.74(9)
C6 Fe1 C8 C7 -38.01(8)
C5 Fe1 C8 C7 -160.61(15)
C1 Fe1 C8 C7 45.5(2)
C4 Fe1 C8 C7 164.60(9)
C2 Fe1 C8 C7 80.77(12)
C3 Fe1 C8 C7 122.59(10)
C9 Fe1 C8 C7 -119.93(12)
C10 Fe1 C8 C9 37.19(9)
C6 Fe1 C8 C9 81.92(9)
C5 Fe1 C8 C9 -40.7(2)
C1 Fe1 C8 C9 165.41(17)
C4 Fe1 C8 C9 -75.47(11)
C2 Fe1 C8 C9 -159.29(10)
C3 Fe1 C8 C9 -117.48(10)
C7 Fe1 C8 C9 119.93(12)
C13 C18 C17 C16 1.1(2)
O2 C16 C17 C18 178.65(14)
C15 C16 C17 C18 -0.8(2)
O2 C16 C15 C14 -179.65(15)
C17 C16 C15 C14 -0.2(2)
C13 C14 C15 C16 1.0(2)
C9 C8 C7 C6 -0.24(16)
Fe1 C8 C7 C6 58.50(10)
C9 C8 C7 Fe1 -58.74(10)
C10 C6 C7 C8 -0.31(15)
C11 C6 C7 C8 -176.33(12)
Fe1 C6 C7 C8 -59.61(10)
C10 C6 C7 Fe1 59.30(9)
C11 C6 C7 Fe1 -116.72(13)
C10 Fe1 C7 C8 81.01(9)
C6 Fe1 C7 C8 119.37(13)
C5 Fe1 C7 C8 160.35(16)
C1 Fe1 C7 C8 -162.59(10)
C4 Fe1 C7 C8 -40.2(2)
C2 Fe1 C7 C8 -119.22(11)
C3 Fe1 C7 C8 -76.86(12)
C9 Fe1 C7 C8 37.33(9)
C10 Fe1 C7 C6 -38.36(8)
C5 Fe1 C7 C6 41.0(2)
C1 Fe1 C7 C6 78.05(11)
C4 Fe1 C7 C6 -159.53(17)
C2 Fe1 C7 C6 121.41(11)
C3 Fe1 C7 C6 163.77(10)
C9 Fe1 C7 C6 -82.04(10)
C8 Fe1 C7 C6 -119.37(13)
C1 C5 C4 C3 0.24(17)
Fe1 C5 C4 C3 -59.54(11)
C1 C5 C4 Fe1 59.78(11)
C10 Fe1 C4 C3 -161.89(11)
C6 Fe1 C4 C3 166.48(15)
C5 Fe1 C4 C3 119.47(15)
C1 Fe1 C4 C3 81.74(13)
C2 Fe1 C4 C3 37.48(12)
C7 Fe1 C4 C3 -49.4(2)
C9 Fe1 C4 C3 -120.05(12)
C8 Fe1 C4 C3 -79.15(13)
C10 Fe1 C4 C5 78.64(11)
C6 Fe1 C4 C5 47.0(2)
C1 Fe1 C4 C5 -37.73(10)
C2 Fe1 C4 C5 -82.00(12)
C3 Fe1 C4 C5 -119.47(15)
C7 Fe1 C4 C5 -168.83(17)
C9 Fe1 C4 C5 120.47(10)
C8 Fe1 C4 C5 161.38(9)
C4 C5 C1 C2 -0.07(17)
Fe1 C5 C1 C2 59.82(11)
C4 C5 C1 Fe1 -59.89(11)
C10 Fe1 C1 C5 -74.81(11)
C6 Fe1 C1 C5 -118.07(9)
C4 Fe1 C1 C5 37.68(9)
C2 Fe1 C1 C5 118.48(15)
C3 Fe1 C1 C5 81.20(11)
C7 Fe1 C1 C5 -160.57(9)
C9 Fe1 C1 C5 -41.0(2)
C8 Fe1 C1 C5 165.77(16)
C10 Fe1 C1 C2 166.71(10)
C6 Fe1 C1 C2 123.45(11)
C5 Fe1 C1 C2 -118.48(15)
C4 Fe1 C1 C2 -80.80(12)
C3 Fe1 C1 C2 -37.27(11)
C7 Fe1 C1 C2 80.96(12)
C9 Fe1 C1 C2 -159.46(16)
C8 Fe1 C1 C2 47.3(2)
C5 C1 C2 C3 -0.12(18)
Fe1 C1 C2 C3 59.54(12)
C5 C1 C2 Fe1 -59.66(11)
C10 Fe1 C2 C3 -155.69(17)
C6 Fe1 C2 C3 164.37(9)
C5 Fe1 C2 C3 -81.37(11)
C1 Fe1 C2 C3 -119.34(15)
C4 Fe1 C2 C3 -37.55(10)
C7 Fe1 C2 C3 121.03(11)
C9 Fe1 C2 C3 40.8(2)
C8 Fe1 C2 C3 78.54(12)
C10 Fe1 C2 C1 -36.3(2)
C6 Fe1 C2 C1 -76.29(12)
C5 Fe1 C2 C1 37.98(10)
C4 Fe1 C2 C1 81.79(11)
C3 Fe1 C2 C1 119.34(15)
C7 Fe1 C2 C1 -119.62(10)
C9 Fe1 C2 C1 160.09(16)
C8 Fe1 C2 C1 -162.11(9)
C1 C2 C3 C4 0.27(19)
Fe1 C2 C3 C4 59.37(11)
C1 C2 C3 Fe1 -59.10(11)
C5 C4 C3 C2 -0.31(18)
Fe1 C4 C3 C2 -59.45(11)
C5 C4 C3 Fe1 59.14(11)
C10 Fe1 C3 C2 160.74(15)
C6 Fe1 C3 C2 -43.9(3)
C5 Fe1 C3 C2 81.71(12)
C1 Fe1 C3 C2 37.88(12)
C4 Fe1 C3 C2 119.24(16)
C7 Fe1 C3 C2 -79.32(13)
C9 Fe1 C3 C2 -163.30(11)
C8 Fe1 C3 C2 -120.71(12)
C10 Fe1 C3 C4 41.5(2)
C6 Fe1 C3 C4 -163.19(17)
C5 Fe1 C3 C4 -37.53(10)
C1 Fe1 C3 C4 -81.35(11)
C2 Fe1 C3 C4 -119.24(16)
C7 Fe1 C3 C4 161.44(10)
C9 Fe1 C3 C4 77.46(12)
C8 Fe1 C3 C4 120.05(11)
